data_1554355
loop_
_publ_author_name
'Hu, Zheng-Xi'
'Xu, Hou-Chao'
'Hu, Kun'
'Liu, Miao'
'Li, Xiao-Nian'
'Li, Xing-Ren'
'Du, Xue'
'Zhang, Yong-Hui'
'Puno, Pema-Tenzin'
'Sun, Han-Dong'

_publ_section_title
;
 Structurally diverse diterpenoids from Isodon pharicus
;
_journal_issue 15
_journal_name_full 'Organic Chemistry Frontiers'
_journal_page_first 2379
_journal_paper_doi 10.1039/C8QO00477C
_journal_volume 5
_journal_year 2018
_chemical_absolute_configuration ad
_chemical_formula_moiety 'C20 H30 O4, H2 O'
_chemical_formula_sum 'C20 H32 O5'
_chemical_formula_weight 352.46
_space_group_IT_number 19
_space_group_name_Hall 'P 2ac 2ab'
_space_group_name_H-M_alt 'P 21 21 21'
_symmetry_cell_setting orthorhombic
_symmetry_space_group_name_Hall 'P 2ac 2ab'
_symmetry_space_group_name_H-M 'P 21 21 21'
_atom_sites_solution_hydrogens geom
_atom_sites_solution_primary direct
_atom_sites_solution_secondary difmap
_audit_creation_method SHELXL-97
_audit_update_record
;
2017-03-16 deposited with the CCDC.
2018-07-02 downloaded from the CCDC.
;
_cell_angle_alpha 90.00
_cell_angle_beta 90.00
_cell_angle_gamma 90.00
_cell_formula_units_Z 4
_cell_length_a 6.60840(10)
_cell_length_b 11.8396(2)
_cell_length_c 22.9114(4)
_cell_measurement_reflns_used 9938
_cell_measurement_temperature 100(2)
_cell_measurement_theta_max 69.29
_cell_measurement_theta_min 4.20
_cell_volume 1792.61(5)
_computing_cell_refinement 'Bruker SAINT'
_computing_data_collection 'Bruker APEX2'
_computing_data_reduction 'Bruker SAINT'
_computing_molecular_graphics 'Bruker SHELXTL'
_computing_publication_material 'Bruker SHELXTL'
_computing_structure_refinement 'SHELXL-97 (Sheldrick, 2008)'
_computing_structure_solution 'SHELXS-97 (Sheldrick, 2008)'
_diffrn_ambient_temperature 100(2)
_diffrn_measured_fraction_theta_full 0.953
_diffrn_measured_fraction_theta_max 0.954
_diffrn_measurement_device_type 'Bruker APEX-II CCD'
_diffrn_measurement_method '\f and \w scans'
_diffrn_radiation_monochromator graphite
_diffrn_radiation_source 'fine-focus sealed tube'
_diffrn_radiation_type CuK\a
_diffrn_radiation_wavelength 1.54178
_diffrn_reflns_av_R_equivalents 0.0252
_diffrn_reflns_av_sigmaI/netI 0.0300
_diffrn_reflns_limit_h_max 6
_diffrn_reflns_limit_h_min -7
_diffrn_reflns_limit_k_max 14
_diffrn_reflns_limit_k_min -13
_diffrn_reflns_limit_l_max 27
_diffrn_reflns_limit_l_min -27
_diffrn_reflns_number 10748
_diffrn_reflns_theta_full 69.52
_diffrn_reflns_theta_max 69.52
_diffrn_reflns_theta_min 3.86
_exptl_absorpt_coefficient_mu 0.745
_exptl_absorpt_correction_T_max 0.8414
_exptl_absorpt_correction_T_min 0.3173
_exptl_absorpt_correction_type multi-scan
_exptl_absorpt_process_details sadabs
_exptl_crystal_colour colourless
_exptl_crystal_density_diffrn 1.306
_exptl_crystal_density_method 'not measured'
_exptl_crystal_description prism
_exptl_crystal_F_000 768
_exptl_crystal_size_max 2.00
_exptl_crystal_size_mid 0.26
_exptl_crystal_size_min 0.24
_refine_diff_density_max 0.184
_refine_diff_density_min -0.264
_refine_diff_density_rms 0.066
_refine_ls_abs_structure_details 'Flack H D (1983), Acta Cryst. A39, 876-881'
_refine_ls_abs_structure_Flack 0.08(14)
_refine_ls_extinction_method none
_refine_ls_goodness_of_fit_ref 1.131
_refine_ls_hydrogen_treatment mixed
_refine_ls_matrix_type full
_refine_ls_number_parameters 237
_refine_ls_number_reflns 3144
_refine_ls_number_restraints 3
_refine_ls_restrained_S_all 1.132
_refine_ls_R_factor_all 0.0305
_refine_ls_R_factor_gt 0.0305
_refine_ls_shift/su_max 0.000
_refine_ls_shift/su_mean 0.000
_refine_ls_structure_factor_coef Fsqd
_refine_ls_weighting_details 'calc w=1/[\s^2^(Fo^2^)+(0.0408P)^2^+0.4287P] where P=(Fo^2^+2Fc^2^)/3'
_refine_ls_weighting_scheme calc
_refine_ls_wR_factor_gt 0.0772
_refine_ls_wR_factor_ref 0.0772
_reflns_number_gt 3141
_reflns_number_total 3144
_reflns_threshold_expression >2sigma(I)
_cod_data_source_file c8qo00477c2.cif
_cod_data_source_block cu_scz21_0m
_cod_depositor_comments
;
The following automatic conversions were performed:

data item '_symmetry_cell_setting' value 'Orthorhombic' was changed
to 'orthorhombic' in accordance with the
/home/saulius/struct/COD-crude-data/automatic-downloads/DataCite-retrospective/RSC/depositions/lib/dictionaries/cif_core.dic
dictionary named 'cif_core.dic' version 2.4.2 last updated on
2011-04-26.

Automatic conversion script
Id: cif_fix_values 6909 2019-04-08 15:41:33Z antanas 
;
_cod_database_code 1554355

loop_
_symmetry_equiv_pos_as_xyz
'x, y, z'
'x+1/2, -y+1/2, -z'
'-x, y+1/2, -z+1/2'
'-x+1/2, -y, z+1/2'

loop_
_atom_site_label
_atom_site_type_symbol
_atom_site_fract_x
_atom_site_fract_y
_atom_site_fract_z
_atom_site_U_iso_or_equiv
_atom_site_adp_type
_atom_site_occupancy
_atom_site_symmetry_multiplicity
_atom_site_calc_flag
_atom_site_refinement_flags
O19 O 1.10863(16) 0.38956(9) 0.33121(4) 0.0194(2) Uani 1 1 d .
H19 H 1.2003 0.3405 0.3325 0.029 Uiso 1 1 calc R
O1S O 0.06486(15) 0.77112(8) 0.07122(4) 0.0154(2) Uani 1 1 d D
H1SB H 0.135(3) 0.8079(13) 0.0483(6) 0.023 Uiso 1 1 d D
H1SA H 0.019(3) 0.8132(13) 0.0961(6) 0.023 Uiso 1 1 d D
O7 O 0.64962(15) 0.71169(7) 0.13172(4) 0.0146(2) Uani 1 1 d .
O14 O 0.80465(15) 0.63121(8) 0.01189(4) 0.0141(2) Uani 1 1 d .
H14 H 0.8755 0.6763 0.0315 0.021 Uiso 1 1 calc R
O15 O 0.26383(14) 0.57242(8) 0.09936(4) 0.0146(2) Uani 1 1 d .
H15 H 0.2058 0.6355 0.0979 0.022 Uiso 1 1 calc R
C19 C 1.0416(2) 0.40315(11) 0.27192(6) 0.0159(3) Uani 1 1 d .
H19A H 1.0769 0.3352 0.2489 0.019 Uiso 1 1 calc R
H19B H 1.1097 0.4691 0.2540 0.019 Uiso 1 1 calc R
C4 C 0.8120(2) 0.42079(11) 0.27127(6) 0.0141(3) Uani 1 1 d .
C5 C 0.7253(2) 0.45538(10) 0.21042(6) 0.0122(3) Uani 1 1 d .
H5 H 0.5800 0.4732 0.2183 0.015 Uiso 1 1 calc R
C10 C 0.7181(2) 0.36322(10) 0.16192(6) 0.0130(3) Uani 1 1 d .
C9 C 0.5712(2) 0.41009(10) 0.11491(6) 0.0124(3) Uani 1 1 d .
H9 H 0.4402 0.4210 0.1360 0.015 Uiso 1 1 calc R
C11 C 0.5196(2) 0.32739(11) 0.06431(6) 0.0163(3) Uani 1 1 d .
H11A H 0.6186 0.2646 0.0638 0.020 Uiso 1 1 calc R
H11B H 0.3833 0.2949 0.0705 0.020 Uiso 1 1 calc R
C12 C 0.5254(2) 0.39011(11) 0.00555(6) 0.0164(3) Uani 1 1 d .
H12 H 0.4864 0.3379 -0.0269 0.020 Uiso 1 1 calc R
C16 C 0.3851(2) 0.49080(11) 0.00700(6) 0.0145(3) Uani 1 1 d .
C17 C 0.2471(2) 0.51267(13) -0.03329(6) 0.0194(3) Uani 1 1 d .
H17A H 0.2317 0.4635 -0.0657 0.023 Uiso 1 1 calc R
H17B H 0.1635 0.5776 -0.0298 0.023 Uiso 1 1 calc R
C20 C 0.9275(2) 0.33150(11) 0.13738(6) 0.0159(3) Uani 1 1 d .
H20A H 0.9946 0.2789 0.1641 0.024 Uiso 1 1 calc R
H20B H 1.0099 0.3998 0.1333 0.024 Uiso 1 1 calc R
H20C H 0.9111 0.2956 0.0991 0.024 Uiso 1 1 calc R
C1 C 0.6160(2) 0.25617(11) 0.18723(6) 0.0173(3) Uani 1 1 d .
H1A H 0.4703 0.2717 0.1933 0.021 Uiso 1 1 calc R
H1B H 0.6275 0.1941 0.1585 0.021 Uiso 1 1 calc R
C2 C 0.7090(2) 0.21767(11) 0.24501(6) 0.0195(3) Uani 1 1 d .
H2A H 0.6342 0.1512 0.2599 0.023 Uiso 1 1 calc R
H2B H 0.8515 0.1950 0.2386 0.023 Uiso 1 1 calc R
C3 C 0.7010(2) 0.31201(12) 0.28998(6) 0.0179(3) Uani 1 1 d .
H3A H 0.7614 0.2844 0.3268 0.021 Uiso 1 1 calc R
H3B H 0.5575 0.3306 0.2979 0.021 Uiso 1 1 calc R
C8 C 0.6213(2) 0.52851(10) 0.08911(5) 0.0112(3) Uani 1 1 d .
C7 C 0.6878(2) 0.61141(11) 0.13583(5) 0.0108(3) Uani 1 1 d .
C6 C 0.8130(2) 0.56627(11) 0.18585(6) 0.0136(3) Uani 1 1 d .
H6A H 0.8182 0.6235 0.2173 0.016 Uiso 1 1 calc R
H6B H 0.9531 0.5528 0.1722 0.016 Uiso 1 1 calc R
C14 C 0.7923(2) 0.52501(10) 0.04181(6) 0.0123(3) Uani 1 1 d .
H14A H 0.9250 0.5076 0.0607 0.015 Uiso 1 1 calc R
C13 C 0.7417(2) 0.43325(12) -0.00352(6) 0.0165(3) Uani 1 1 d .
H13A H 0.7553 0.4648 -0.0433 0.020 Uiso 1 1 calc R
H13B H 0.8382 0.3697 0.0004 0.020 Uiso 1 1 calc R
C15 C 0.4276(2) 0.57029(11) 0.05829(5) 0.0125(3) Uani 1 1 d .
H15A H 0.4508 0.6484 0.0431 0.015 Uiso 1 1 calc R
C18 C 0.7589(2) 0.51322(12) 0.31600(6) 0.0194(3) Uani 1 1 d .
H18A H 0.7869 0.4855 0.3555 0.029 Uiso 1 1 calc R
H18B H 0.6151 0.5324 0.3126 0.029 Uiso 1 1 calc R
H18C H 0.8409 0.5806 0.3083 0.029 Uiso 1 1 calc R

loop_
_atom_site_aniso_label
_atom_site_aniso_U_11
_atom_site_aniso_U_22
_atom_site_aniso_U_33
_atom_site_aniso_U_23
_atom_site_aniso_U_13
_atom_site_aniso_U_12
O19 0.0199(6) 0.0228(5) 0.0157(5) 0.0023(4) -0.0048(4) 0.0069(4)
O1S 0.0167(5) 0.0144(4) 0.0150(4) 0.0005(4) 0.0029(4) -0.0003(4)
O7 0.0163(5) 0.0112(4) 0.0162(4) -0.0003(3) 0.0001(4) 0.0007(4)
O14 0.0151(5) 0.0136(4) 0.0137(4) 0.0018(3) -0.0010(3) -0.0025(4)
O15 0.0117(5) 0.0146(4) 0.0175(5) 0.0020(4) 0.0029(4) 0.0008(4)
C19 0.0176(7) 0.0161(6) 0.0139(6) 0.0021(5) -0.0020(5) 0.0008(5)
C4 0.0171(7) 0.0135(6) 0.0117(6) 0.0016(5) -0.0006(5) 0.0016(5)
C5 0.0117(7) 0.0121(6) 0.0128(6) 0.0009(5) 0.0000(5) 0.0004(5)
C10 0.0149(7) 0.0098(6) 0.0143(6) 0.0005(5) -0.0008(5) -0.0010(5)
C9 0.0133(7) 0.0098(6) 0.0142(6) 0.0007(5) -0.0009(5) -0.0019(5)
C11 0.0200(8) 0.0115(6) 0.0174(7) -0.0006(5) -0.0047(6) -0.0038(5)
C12 0.0193(8) 0.0150(6) 0.0150(6) -0.0037(5) -0.0030(5) -0.0020(6)
C16 0.0134(7) 0.0159(6) 0.0144(6) 0.0004(5) 0.0008(5) -0.0036(5)
C17 0.0157(8) 0.0256(7) 0.0171(7) -0.0019(5) -0.0014(6) -0.0006(6)
C20 0.0189(8) 0.0136(6) 0.0151(6) -0.0004(5) -0.0016(5) 0.0027(6)
C1 0.0194(8) 0.0126(6) 0.0201(6) 0.0038(5) -0.0031(6) -0.0034(5)
C2 0.0212(8) 0.0143(6) 0.0228(7) 0.0073(5) -0.0030(6) -0.0040(6)
C3 0.0176(7) 0.0197(7) 0.0163(6) 0.0066(6) -0.0005(5) -0.0014(6)
C8 0.0119(7) 0.0088(6) 0.0128(6) 0.0003(5) -0.0012(5) -0.0003(5)
C7 0.0082(7) 0.0121(6) 0.0122(6) 0.0008(5) 0.0031(5) -0.0013(5)
C6 0.0159(7) 0.0114(6) 0.0134(6) -0.0015(5) -0.0025(5) -0.0014(5)
C14 0.0127(7) 0.0117(6) 0.0125(6) 0.0015(5) 0.0006(5) -0.0002(5)
C13 0.0184(8) 0.0162(6) 0.0148(6) -0.0042(5) -0.0001(5) 0.0018(6)
C15 0.0108(7) 0.0131(6) 0.0135(6) 0.0008(5) -0.0001(5) -0.0005(5)
C18 0.0233(8) 0.0206(7) 0.0143(6) -0.0001(5) -0.0008(6) 0.0055(6)

loop_
_atom_type_symbol
_atom_type_description
_atom_type_scat_dispersion_real
_atom_type_scat_dispersion_imag
_atom_type_scat_source
C C 0.0181 0.0091 'International Tables Vol C Tables 4.2.6.8 and 6.1.1.4'
H H 0.0000 0.0000 'International Tables Vol C Tables 4.2.6.8 and 6.1.1.4'
O O 0.0492 0.0322 'International Tables Vol C Tables 4.2.6.8 and 6.1.1.4'

loop_
_geom_angle_atom_site_label_1
_geom_angle_atom_site_label_2
_geom_angle_atom_site_label_3
_geom_angle
C19 O19 H19 109.5
H1SB O1S H1SA 109.3(15)
C14 O14 H14 109.5
C15 O15 H15 109.5
O19 C19 C4 109.24(11)
O19 C19 H19A 109.8
C4 C19 H19A 109.8
O19 C19 H19B 109.8
C4 C19 H19B 109.8
H19A C19 H19B 108.3
C19 C4 C18 108.45(12)
C19 C4 C3 110.78(11)
C18 C4 C3 107.45(11)
C19 C4 C5 114.06(11)
C18 C4 C5 108.90(11)
C3 C4 C5 106.99(11)
C6 C5 C10 110.33(10)
C6 C5 C4 114.30(11)
C10 C5 C4 117.66(10)
C6 C5 H5 104.3
C10 C5 H5 104.3
C4 C5 H5 104.3
C20 C10 C1 109.18(11)
C20 C10 C9 113.31(11)
C1 C10 C9 106.27(11)
C20 C10 C5 113.80(11)
C1 C10 C5 108.63(10)
C9 C10 C5 105.29(10)
C10 C9 C11 115.42(10)
C10 C9 C8 116.90(11)
C11 C9 C8 109.29(10)
C10 C9 H9 104.6
C11 C9 H9 104.6
C8 C9 H9 104.6
C12 C11 C9 110.07(10)
C12 C11 H11A 109.6
C9 C11 H11A 109.6
C12 C11 H11B 109.6
C9 C11 H11B 109.6
H11A C11 H11B 108.2
C16 C12 C13 108.22(11)
C16 C12 C11 110.28(11)
C13 C12 C11 107.62(12)
C16 C12 H12 110.2
C13 C12 H12 110.2
C11 C12 H12 110.2
C17 C16 C12 124.19(12)
C17 C16 C15 122.78(13)
C12 C16 C15 112.91(11)
C16 C17 H17A 120.0
C16 C17 H17B 120.0
H17A C17 H17B 120.0
C10 C20 H20A 109.5
C10 C20 H20B 109.5
H20A C20 H20B 109.5
C10 C20 H20C 109.5
H20A C20 H20C 109.5
H20B C20 H20C 109.5
C2 C1 C10 113.16(12)
C2 C1 H1A 108.9
C10 C1 H1A 108.9
C2 C1 H1B 108.9
C10 C1 H1B 108.9
H1A C1 H1B 107.8
C3 C2 C1 110.70(11)
C3 C2 H2A 109.5
C1 C2 H2A 109.5
C3 C2 H2B 109.5
C1 C2 H2B 109.5
H2A C2 H2B 108.1
C2 C3 C4 114.10(11)
C2 C3 H3A 108.7
C4 C3 H3A 108.7
C2 C3 H3B 108.7
C4 C3 H3B 108.7
H3A C3 H3B 107.6
C7 C8 C15 110.83(10)
C7 C8 C9 112.09(10)
C15 C8 C9 106.62(11)
C7 C8 C14 107.24(11)
C15 C8 C14 106.88(10)
C9 C8 C14 113.09(10)
O7 C7 C6 121.14(11)
O7 C7 C8 121.08(11)
C6 C7 C8 117.69(11)
C7 C6 C5 111.87(11)
C7 C6 H6A 109.2
C5 C6 H6A 109.2
C7 C6 H6B 109.2
C5 C6 H6B 109.2
H6A C6 H6B 107.9
O14 C14 C13 107.97(10)
O14 C14 C8 110.40(10)
C13 C14 C8 109.20(11)
O14 C14 H14A 109.7
C13 C14 H14A 109.7
C8 C14 H14A 109.7
C12 C13 C14 110.25(11)
C12 C13 H13A 109.6
C14 C13 H13A 109.6
C12 C13 H13B 109.6
C14 C13 H13B 109.6
H13A C13 H13B 108.1
O15 C15 C16 112.08(11)
O15 C15 C8 109.34(10)
C16 C15 C8 107.83(11)
O15 C15 H15A 109.2
C16 C15 H15A 109.2
C8 C15 H15A 109.2
C4 C18 H18A 109.5
C4 C18 H18B 109.5
H18A C18 H18B 109.5
C4 C18 H18C 109.5
H18A C18 H18C 109.5
H18B C18 H18C 109.5

loop_
_geom_bond_atom_site_label_1
_geom_bond_atom_site_label_2
_geom_bond_distance
O19 C19 1.4379(16)
O19 H19 0.8400
O1S H1SB 0.826(9)
O1S H1SA 0.815(9)
O7 C7 1.2174(16)
O14 C14 1.4344(15)
O14 H14 0.8400
O15 C15 1.4341(16)
O15 H15 0.8400
C19 C4 1.531(2)
C19 H19A 0.9900
C19 H19B 0.9900
C4 C18 1.5399(18)
C4 C3 1.5430(19)
C4 C5 1.5619(17)
C5 C6 1.5416(17)
C5 C10 1.5581(17)
C5 H5 1.0000
C10 C20 1.540(2)
C10 C1 1.5485(17)
C10 C9 1.5523(18)
C9 C11 1.5555(18)
C9 C8 1.5572(16)
C9 H9 1.0000
C11 C12 1.5380(18)
C11 H11A 0.9900
C11 H11B 0.9900
C12 C16 1.511(2)
C12 C13 1.533(2)
C12 H12 1.0000
C16 C17 1.323(2)
C16 C15 1.5315(18)
C17 H17A 0.9500
C17 H17B 0.9500
C20 H20A 0.9800
C20 H20B 0.9800
C20 H20C 0.9800
C1 C2 1.5291(19)
C1 H1A 0.9900
C1 H1B 0.9900
C2 C3 1.520(2)
C2 H2A 0.9900
C2 H2B 0.9900
C3 H3A 0.9900
C3 H3B 0.9900
C8 C7 1.5173(17)
C8 C15 1.5436(18)
C8 C14 1.5664(18)
C7 C6 1.5111(18)
C6 H6A 0.9900
C6 H6B 0.9900
C14 C13 1.5397(17)
C14 H14A 1.0000
C13 H13A 0.9900
C13 H13B 0.9900
C15 H15A 1.0000
C18 H18A 0.9800
C18 H18B 0.9800
C18 H18C 0.9800

loop_
_geom_hbond_atom_site_label_D
_geom_hbond_atom_site_label_H
_geom_hbond_atom_site_label_A
_geom_hbond_distance_DH
_geom_hbond_distance_HA
_geom_hbond_distance_DA
_geom_hbond_angle_DHA
_geom_hbond_site_symmetry_A
O19 H19 O7 0.84 1.99 2.7764(13) 154.4 3_745
O1S H1SB O14 0.826(9) 1.917(9) 2.7338(13) 170.1(17) 2_465
O1S H1SA O19 0.815(9) 2.075(9) 2.8773(14) 168.1(17) 3_655
O14 H14 O1S 0.84 1.91 2.7475(13) 173.0 1_655
O15 H15 O1S 0.84 1.95 2.7711(14) 163.9 .

loop_
_geom_torsion_atom_site_label_1
_geom_torsion_atom_site_label_2
_geom_torsion_atom_site_label_3
_geom_torsion_atom_site_label_4
_geom_torsion
O19 C19 C4 C18 49.37(14)
O19 C19 C4 C3 -68.32(14)
O19 C19 C4 C5 170.90(10)
C19 C4 C5 C6 -59.66(15)
C18 C4 C5 C6 61.62(15)
C3 C4 C5 C6 177.47(11)
C19 C4 C5 C10 72.18(15)
C18 C4 C5 C10 -166.54(12)
C3 C4 C5 C10 -50.69(15)
C6 C5 C10 C20 61.95(14)
C4 C5 C10 C20 -71.65(15)
C6 C5 C10 C1 -176.21(11)
C4 C5 C10 C1 50.18(16)
C6 C5 C10 C9 -62.72(14)
C4 C5 C10 C9 163.67(12)
C20 C10 C9 C11 61.29(15)
C1 C10 C9 C11 -58.60(14)
C5 C10 C9 C11 -173.73(11)
C20 C10 C9 C8 -69.35(14)
C1 C10 C9 C8 170.77(11)
C5 C10 C9 C8 55.64(14)
C10 C9 C11 C12 -136.68(12)
C8 C9 C11 C12 -2.49(16)
C9 C11 C12 C16 -55.62(15)
C9 C11 C12 C13 62.23(14)
C13 C12 C16 C17 113.03(15)
C11 C12 C16 C17 -129.50(15)
C13 C12 C16 C15 -63.27(14)
C11 C12 C16 C15 54.20(15)
C20 C10 C1 C2 73.48(14)
C9 C10 C1 C2 -163.98(12)
C5 C10 C1 C2 -51.13(15)
C10 C1 C2 C3 56.77(16)
C1 C2 C3 C4 -58.79(16)
C19 C4 C3 C2 -71.33(15)
C18 C4 C3 C2 170.37(12)
C5 C4 C3 C2 53.55(15)
C10 C9 C8 C7 -42.48(16)
C11 C9 C8 C7 -175.92(11)
C10 C9 C8 C15 -163.92(11)
C11 C9 C8 C15 62.64(13)
C10 C9 C8 C14 78.90(14)
C11 C9 C8 C14 -54.53(15)
C15 C8 C7 O7 -28.52(17)
C9 C8 C7 O7 -147.51(12)
C14 C8 C7 O7 87.80(15)
C15 C8 C7 C6 154.87(11)
C9 C8 C7 C6 35.87(17)
C14 C8 C7 C6 -88.81(13)
O7 C7 C6 C5 137.80(13)
C8 C7 C6 C5 -45.58(16)
C10 C5 C6 C7 59.68(14)
C4 C5 C6 C7 -165.05(11)
C7 C8 C14 O14 -67.01(13)
C15 C8 C14 O14 51.89(13)
C9 C8 C14 O14 168.91(11)
C7 C8 C14 C13 174.44(11)
C15 C8 C14 C13 -66.66(13)
C9 C8 C14 C13 50.35(14)
C16 C12 C13 C14 52.15(14)
C11 C12 C13 C14 -67.01(13)
O14 C14 C13 C12 -109.86(12)
C8 C14 C13 C12 10.20(14)
C17 C16 C15 O15 69.80(17)
C12 C16 C15 O15 -113.84(12)
C17 C16 C15 C8 -169.81(13)
C12 C16 C15 C8 6.55(15)
C7 C8 C15 O15 -64.93(13)
C9 C8 C15 O15 57.31(13)
C14 C8 C15 O15 178.52(9)
C7 C8 C15 C16 172.97(10)
C9 C8 C15 C16 -64.79(13)
C14 C8 C15 C16 56.42(13)
